data_4129038
loop_
_publ_author_name
'Aubrey, Michael L.'
'Kapelewski, Matthew T.'
'Melville, Jonathan F.'
'Oktawiec, Julia'
'Presti, Davide'
'Gagliardi, Laura'
'Long, Jeffrey R.'

_publ_section_title
;
 Chemiresistive Detection of Gaseous Hydrocarbons and Interrogation of
 Charge Transport in Cu[Ni(2,3-pyrazinedithiolate)<sub>2</sub>] by Gas
 Adsorption.
;
_journal_issue 12
_journal_name_full 'Journal of the American Chemical Society'
_journal_page_first 5005
_journal_page_last 5013
_journal_paper_doi 10.1021/jacs.9b00654
_journal_volume 141
_journal_year 2019
_chemical_formula_moiety 'C2 H Cu0.25 N Ni0.25 S, 0.201(C2), 0.806(H)'
_chemical_formula_sum 'C2.4 H1.81 Cu0.25 N Ni0.25 S'
_chemical_formula_weight 107.31
_chemical_name_common CuNipdt2_C2H4
_space_group_IT_number 131
_space_group_name_Hall '-P 4c 2'
_space_group_name_H-M_alt 'P 42/m m c'
_symmetry_cell_setting tetragonal
_symmetry_Int_Tables_number 131
_symmetry_space_group_name_H-M 'P 42/m m c'
_cell_angle_alpha 90
_cell_angle_beta 90
_cell_angle_gamma 90
_cell_formula_units_Z 8
_cell_length_a 6.8342(9)
_cell_length_b 6.8342(9)
_cell_length_c 16.0964(18)
_cell_measurement_temperature 298
_cell_volume 751.80(16)
_computing_cell_refinement 'TOPAS, Bruker AXS 2005, Karlsruhe, Germany'
_computing_publication_material 'TOPAS, Bruker AXS 2005, Karlsruhe, Germany'
_computing_structure_refinement 'TOPAS, Bruker AXS 2005, Karlsruhe, Germany'
_computing_structure_solution 'TOPAS, Bruker AXS 2005, Karlsruhe, Germany'
_diffrn_ambient_temperature 298
_diffrn_detector_type 'Perkin Elmer a-Si Flat Panel'
_diffrn_measurement_device_type custom
_diffrn_radiation_monochromator 'DCM Si(111)'
_diffrn_radiation_probe x-ray
_diffrn_radiation_type synchrotron
_diffrn_radiation_wavelength 0.45212
_exptl_crystal_colour black
_pd_char_colour black
_pd_instr_location ' Advanced Photon Source, Argonne National Laboratory'
_pd_meas_2theta_range_inc 0.006951
_pd_meas_2theta_range_max 18.171552
_pd_meas_2theta_range_min 0.80
_pd_meas_number_of_points 2500
_pd_proc_2theta_range_inc 0.006951
_pd_proc_2theta_range_max 17.00
_pd_proc_2theta_range_min 2.9
_pd_proc_ls_background_function 'Chebyshev polynomial'
_pd_proc_ls_pref_orient_corr none
_pd_proc_ls_profile_function 'fundamental parameters approach'
_pd_proc_ls_prof_R_factor 0.053
_pd_proc_ls_prof_wR_expected 0.019
_pd_proc_ls_prof_wR_factor 0.068
_pd_spec_mounting
;
packed powder in quartz glass capillary
;
_pd_spec_mount_mode transmission
_pd_spec_shape cylinder
_pd_spec_size_axial 10
_pd_spec_size_equat 0.5
_refine_ls_extinction_method none
_refine_ls_goodness_of_fit_all 3.57
_refine_ls_hydrogen_treatment constr
_refine_ls_matrix_type fullcycle
_refine_ls_number_constraints 1
_refine_ls_number_parameters 60
_refine_ls_number_restraints 0
_refine_ls_R_I_factor 0.047
_refine_ls_shift/su_max .01
_refine_ls_structure_factor_coef Inet
_refine_ls_weighting_scheme sigma
_cod_data_source_file CuNipdt2_C2H4.cif
_cod_data_source_block CuNipdt2_C2H4
_cod_depositor_comments
;
The following automatic conversions were performed:

data item '_geom_angle_publ_flag' value 'N' was changed to 'n' in
accordance with the
/home/data/users/saulius/crontab/automatic-downloads/current/ACS/lib/dictionaries/cif_core.dic
dictionary named 'cif_core.dic' version 2.4.2 last updated on
2011-04-26 (2 times).

data item '_geom_bond_publ_flag' value 'N' was changed to 'n' in
accordance with the
/home/data/users/saulius/crontab/automatic-downloads/current/ACS/lib/dictionaries/cif_core.dic
dictionary named 'cif_core.dic' version 2.4.2 last updated on
2011-04-26 (2 times).

Automatic conversion script
Id: cif_fix_values 6909 2019-04-08 15:41:33Z antanas 
;
_cod_original_cell_volume 751.8(2)
_cod_original_formula_sum 'C2.40 H1.81 Cu0.25 N Ni0.25 S'
_cod_database_code 4129038

loop_
_symmetry_equiv_pos_site_id
_symmetry_equiv_pos_as_xyz
1 -x,-y,-z
2 -x,-y,z
3 -x,y,-z
4 -x,y,z
5 -y,-x,1/2-z
6 -y,-x,1/2+z
7 -y,x,1/2-z
8 -y,x,1/2+z
9 y,-x,1/2-z
10 y,-x,1/2+z
11 y,x,1/2-z
12 y,x,1/2+z
13 x,-y,-z
14 x,-y,z
15 x,y,-z
16 x,y,z

loop_
_atom_site_label
_atom_site_type_symbol
_atom_site_symmetry_multiplicity
_atom_site_fract_x
_atom_site_fract_y
_atom_site_fract_z
_atom_site_occupancy
_atom_site_U_iso_or_equiv
_atom_site_thermal_displace_type
Ni1 Ni 2 0.5 0 0 1 0.025(3) Uiso
Cu1 Cu 2 0.5 0.5 0.25 1 0.019(3) Uiso
S1 S 8 0.5 0.2277(6) 0.0930(3) 1 0.032(3) Uiso
C3 C 8 0.5 0.097(3) 0.1926(8) 1 0.009(9) Uiso
N1 N 8 0.5 0.2108(16) 0.2591(11) 1 0.0156(6) Uiso
C2 C 8 0.5 0.097(3) 0.3259(9) 1 0.010(10) Uiso
H1 H 8 0.5 0.1725 0.3863 1 0.009 Uiso
C1 C 4 0 0 0.2915(10) 0.806(14) 0.010(10) Uiso
H2 H 8 -0.1383 0 0.3253 0.4031 0.010(10) Uiso
H3 H 8 -0.1383 0 0.3253 0.4031 0.010(10) Uiso

loop_
_atom_type_symbol
_atom_type_description
_atom_type_scat_source
C C 'International Tables Vol C Tables 4.2.6.8 and 6.1.1.4'
H H 'International Tables Vol C Tables 4.2.6.8 and 6.1.1.4'
Ni Ni 'International Tables Vol C Tables 4.2.6.8 and 6.1.1.4'
Cu Cu 'International Tables Vol C Tables 4.2.6.8 and 6.1.1.4'
S S 'International Tables Vol C Tables 4.2.6.8 and 6.1.1.4'
N N 'International Tables Vol C Tables 4.2.6.8 and 6.1.1.4'

loop_
_geom_angle_atom_site_label_1
_geom_angle_atom_site_label_2
_geom_angle_atom_site_label_3
_geom_angle
_geom_angle_publ_flag
Ni1 S1 C1 102.82(14) n
C3 N1 C1 83.5(5) n

loop_
_geom_bond_atom_site_label_1
_geom_bond_atom_site_label_2
_geom_bond_distance
_geom_bond_site_symmetry_2
_geom_bond_publ_flag
N1 C2 1.33(2) 1.555 n
C3 S1 12.391(15) 1.555 n
